data_1546728
loop_
_publ_author_name
'Lutter, Michael'
'Gock, Vinusuya'
'Jurkschat, Klaus'

_publ_section_title
;
 The amino alcohol MeN(CH~2~CMe~2~OH)~2~
;
_journal_coeditor_code BT4050
_journal_issue 6
_journal_name_full IUCrData
_journal_page_first x170799
_journal_paper_doi 10.1107/S2414314617007994
_journal_volume 2
_journal_year 2017
_chemical_formula_iupac 'C9 H21 N O2'
_chemical_formula_moiety 'C9 H21 N O2'
_chemical_formula_sum 'C9 H21 N O2'
_chemical_formula_weight 175.27
_chemical_name_common MeN(CH~2~CMe~2~OH)~2~
_chemical_name_systematic
;
1-[(2-Hydroxy-2-methylpropyl)methylamino]-2-methylpropan-2-ol
;
_space_group_crystal_system orthorhombic
_space_group_IT_number 33
_space_group_name_Hall 'P 2c -2n'
_space_group_name_H-M_alt 'P n a 21'
_symmetry_space_group_name_Hall 'P 2c -2n'
_symmetry_space_group_name_H-M 'P n a 21'
_atom_sites_solution_hydrogens mixed
_audit_creation_method SHELXL-2014/7
_cell_angle_alpha 90
_cell_angle_beta 90
_cell_angle_gamma 90
_cell_formula_units_Z 8
_cell_length_a 14.152(2)
_cell_length_b 9.8983(16)
_cell_length_c 15.9939(19)
_cell_measurement_reflns_used 1703
_cell_measurement_temperature 173(2)
_cell_measurement_theta_max 29.2151
_cell_measurement_theta_min 2.4149
_cell_volume 2240.4(5)
_computing_cell_refinement
;
CrysAlis PRO (Oxford Diffraction, 2006)
;
_computing_data_collection
;
CrysAlis PRO (Oxford Diffraction, 2006)
;
_computing_data_reduction
;
CrysAlis PRO (Oxford Diffraction, 2006)
;
_computing_molecular_graphics
;
ORTEP-3 for Windows (Farrugia, 2012)
;
_computing_publication_material 'enCIFer (Allen et al., 2004)'
_computing_structure_refinement
;
SHELXL2014 (Sheldrick, 2015)
;
_computing_structure_solution
;
SHELXS (Sheldrick, 2008)
;
_diffrn_ambient_temperature 173(2)
_diffrn_detector_area_resol_mean 16.0560
_diffrn_measured_fraction_theta_full 1.000
_diffrn_measured_fraction_theta_max 0.975
_diffrn_measurement_device 'four-circle diffractometer'
_diffrn_measurement_device_type 'Oxford Diffraction Xcalibur Sapphire3'
_diffrn_measurement_method '\w und \y scan'
_diffrn_radiation_monochromator graphite
_diffrn_radiation_type MoK\a
_diffrn_radiation_wavelength 0.71073
_diffrn_reflns_av_R_equivalents 0.0385
_diffrn_reflns_limit_h_max 18
_diffrn_reflns_limit_h_min -14
_diffrn_reflns_limit_k_max 6
_diffrn_reflns_limit_k_min -12
_diffrn_reflns_limit_l_max 18
_diffrn_reflns_limit_l_min -20
_diffrn_reflns_number 8013
_diffrn_reflns_theta_full 25.242
_diffrn_reflns_theta_max 27.495
_diffrn_reflns_theta_min 2.420
_exptl_absorpt_coefficient_mu 0.072
_exptl_absorpt_correction_T_max 1.00000
_exptl_absorpt_correction_T_min 0.87231
_exptl_absorpt_correction_type multi-scan
_exptl_absorpt_process_details
;
(CrysAlis PRO; Oxford Diffraction, 2006)
;
_exptl_crystal_colour colourless
_exptl_crystal_density_diffrn 1.039
_exptl_crystal_description column
_exptl_crystal_F_000 784
_exptl_crystal_size_max 0.400
_exptl_crystal_size_mid 0.190
_exptl_crystal_size_min 0.060
_refine_diff_density_max 0.126
_refine_diff_density_min -0.148
_refine_ls_abs_structure_details
;
Flack x determined using 585 quotients
[(<i>I</i>^+^)-(<i>I</i>^-^)]/[(<i>I</i>^+^)+(<i>I</i>^-^)]
(Parsons  <i>et al.</i>, 2013).
;
_refine_ls_extinction_method none
_refine_ls_goodness_of_fit_ref 0.800
_refine_ls_hydrogen_treatment mixed
_refine_ls_matrix_type full
_refine_ls_number_parameters 239
_refine_ls_number_reflns 4390
_refine_ls_number_restraints 5
_refine_ls_restrained_S_all 0.803
_refine_ls_R_factor_all 0.1212
_refine_ls_R_factor_gt 0.0391
_refine_ls_shift/su_max 0.036
_refine_ls_shift/su_mean 0.002
_refine_ls_structure_factor_coef Fsqd
_refine_ls_weighting_details 'w=1/[\s^2^(Fo^2^)+(0.0050P)^2^] where P=(Fo^2^+2Fc^2^)/3'
_refine_ls_weighting_scheme calc
_refine_ls_wR_factor_gt 0.0413
_refine_ls_wR_factor_ref 0.0450
_reflns_number_gt 1763
_reflns_number_total 4390
_reflns_threshold_expression 'I > 2\s(I)'
_cod_data_source_file bt4050sup1.cif
_cod_data_source_block I
_cod_original_cell_volume 2240.5(5)
_cod_database_code 1546728
_shelx_space_group_comment
;
The symmetry employed for this shelxl refinement is uniquely defined
by the following loop, which should always be used as a source of
symmetry information in preference to the above space-group names.
They are only intended as comments.
;
_shelx_estimated_absorpt_t_min 0.972
_shelx_estimated_absorpt_t_max 0.996

loop_
_space_group_symop_operation_xyz
'x, y, z'
'-x, -y, z+1/2'
'x+1/2, -y+1/2, z'
'-x+1/2, y+1/2, z+1/2'

loop_
_atom_site_type_symbol
_atom_site_label
_atom_site_fract_x
_atom_site_fract_y
_atom_site_fract_z
_atom_site_U_iso_or_equiv
_atom_site_adp_type
_atom_site_calc_flag
_atom_site_occupancy
O O11 0.4659(2) 0.3733(3) 0.5278(2) 0.0561(9) Uani d 1
H H11 0.476(3) 0.298(2) 0.522(3) 0.084 Uiso d 1
C C12 0.5439(3) 0.4601(4) 0.5463(3) 0.0399(11) Uani d 1
C C13 0.4990(3) 0.5893(4) 0.5796(2) 0.0407(11) Uani d 1
H H13A 0.5490 0.6583 0.5866 0.049 Uiso calc 1
H H13B 0.4537 0.6237 0.5375 0.049 Uiso calc 1
N N14 0.4499(2) 0.5737(3) 0.65840(18) 0.0404(9) Uani d 1
C C14 0.5045(3) 0.6325(4) 0.7268(3) 0.0708(16) Uani d 1
H H14A 0.5671 0.5904 0.7287 0.106 Uiso calc 1
H H14B 0.4716 0.6166 0.7798 0.106 Uiso calc 1
H H14C 0.5113 0.7299 0.7176 0.106 Uiso calc 1
C C15 0.3512(3) 0.6184(4) 0.6587(2) 0.0466(13) Uani d 1
H H15A 0.3439 0.6903 0.6162 0.056 Uiso calc 1
H H15B 0.3373 0.6589 0.7139 0.056 Uiso calc 1
C C16 0.2785(3) 0.5092(4) 0.6414(2) 0.0338(11) Uani d 1
O O17 0.29330(19) 0.4557(3) 0.55810(14) 0.0441(8) Uani d 1
H H17 0.3433(19) 0.418(4) 0.554(2) 0.066 Uiso d 1
C C18 0.5966(3) 0.4929(5) 0.4649(2) 0.0595(14) Uani d 1
H H18A 0.6225 0.4096 0.4411 0.089 Uiso calc 1
H H18B 0.6482 0.5561 0.4767 0.089 Uiso calc 1
H H18C 0.5526 0.5340 0.4249 0.089 Uiso calc 1
C C19 0.6092(3) 0.3933(4) 0.6075(2) 0.0436(12) Uani d 1
H H19A 0.5750 0.3747 0.6595 0.065 Uiso calc 1
H H19B 0.6627 0.4532 0.6191 0.065 Uiso calc 1
H H19C 0.6324 0.3083 0.5838 0.065 Uiso calc 1
C C20 0.2889(3) 0.3954(3) 0.70317(19) 0.0489(12) Uani d 1
H H20A 0.2439 0.3234 0.6894 0.073 Uiso calc 1
H H20B 0.2761 0.4289 0.7597 0.073 Uiso calc 1
H H20C 0.3534 0.3596 0.7006 0.073 Uiso calc 1
C C21 0.1808(3) 0.5690(4) 0.6412(2) 0.0526(14) Uani d 1
H H21A 0.1346 0.4987 0.6273 0.079 Uiso calc 1
H H21B 0.1774 0.6415 0.5996 0.079 Uiso calc 1
H H21C 0.1665 0.6058 0.6967 0.079 Uiso calc 1
O O31 0.6890(2) 0.0885(3) 0.41852(14) 0.0383(7) Uani d 1
H H31 0.725(2) 0.081(4) 0.4514(19) 0.057 Uiso d 1
C C32 0.7068(3) -0.0168(4) 0.35925(19) 0.0330(11) Uani d 1
C C33 0.6370(3) -0.1301(4) 0.3741(2) 0.0393(12) Uani d 1
H H33A 0.6514 -0.2050 0.3351 0.047 Uiso calc 1
H H33B 0.6454 -0.1645 0.4317 0.047 Uiso calc 1
N N34 0.5380(2) -0.0898(3) 0.36282(15) 0.0321(9) Uani d 1
C C34 0.4953(4) -0.1566(4) 0.2901(3) 0.0593(13) Uani d 1
H H34A 0.5305 -0.1322 0.2395 0.089 Uiso calc 1
H H34B 0.4294 -0.1275 0.2843 0.089 Uiso calc 1
H H34C 0.4975 -0.2548 0.2978 0.089 Uiso calc 1
C C35 0.4787(3) -0.0994(4) 0.4377(2) 0.0409(12) Uani d 1
H H35A 0.5167 -0.1374 0.4841 0.049 Uiso calc 1
H H35B 0.4258 -0.1622 0.4266 0.049 Uiso calc 1
C C36 0.4393(3) 0.0357(5) 0.4642(2) 0.0371(11) Uani d 1
O O37 0.51499(19) 0.1230(3) 0.48663(15) 0.0444(8) Uani d 1
H H37 0.5662(19) 0.111(4) 0.463(2) 0.067 Uiso d 1
C C38 0.8072(3) -0.0694(4) 0.3662(2) 0.0495(13) Uani d 1
H H38A 0.8515 0.0066 0.3639 0.074 Uiso calc 1
H H38B 0.8201 -0.1314 0.3198 0.074 Uiso calc 1
H H38C 0.8149 -0.1174 0.4194 0.074 Uiso calc 1
C C39 0.6915(3) 0.0493(3) 0.27373(18) 0.0543(14) Uani d 1
H H39A 0.7316 0.1297 0.2691 0.081 Uiso calc 1
H H39B 0.6251 0.0756 0.2679 0.081 Uiso calc 1
H H39C 0.7081 -0.0150 0.2295 0.081 Uiso calc 1
C C40 0.3803(3) 0.0181(5) 0.5426(2) 0.0577(13) Uani d 1
H H40A 0.4193 -0.0215 0.5869 0.087 Uiso calc 1
H H40B 0.3268 -0.0417 0.5307 0.087 Uiso calc 1
H H40C 0.3567 0.1064 0.5610 0.087 Uiso calc 1
C C41 0.3790(3) 0.1033(4) 0.3960(2) 0.0557(13) Uani d 1
H H41A 0.3523 0.1876 0.4177 0.084 Uiso calc 1
H H41B 0.3277 0.0423 0.3795 0.084 Uiso calc 1
H H41C 0.4187 0.1230 0.3473 0.084 Uiso calc 1

loop_
_atom_site_aniso_label
_atom_site_aniso_U_11
_atom_site_aniso_U_22
_atom_site_aniso_U_33
_atom_site_aniso_U_12
_atom_site_aniso_U_13
_atom_site_aniso_U_23
O11 0.0255(18) 0.039(2) 0.104(2) 0.0015(18) -0.0051(17) -0.029(2)
C12 0.029(2) 0.035(3) 0.055(2) -0.002(2) 0.001(3) -0.001(3)
C13 0.037(3) 0.031(3) 0.055(3) -0.012(2) -0.011(2) 0.009(2)
N14 0.034(2) 0.043(3) 0.045(2) 0.002(2) -0.0089(17) -0.0028(17)
C14 0.062(4) 0.095(4) 0.055(3) -0.004(3) -0.005(3) -0.018(3)
C15 0.055(3) 0.035(3) 0.051(2) 0.009(3) 0.004(2) -0.001(2)
C16 0.033(3) 0.034(3) 0.034(2) 0.003(2) -0.003(2) 0.004(2)
O17 0.0292(18) 0.068(2) 0.0355(16) 0.0103(16) -0.0004(15) -0.0111(14)
C18 0.047(3) 0.086(4) 0.046(2) 0.004(3) 0.002(3) 0.002(3)
C19 0.030(3) 0.043(3) 0.058(3) -0.001(2) -0.006(2) 0.012(2)
C20 0.055(3) 0.051(3) 0.040(2) -0.001(2) -0.001(2) 0.012(2)
C21 0.038(3) 0.070(4) 0.050(2) 0.021(3) 0.008(2) 0.008(2)
O31 0.0303(18) 0.0394(17) 0.0452(16) 0.0008(15) -0.0075(13) -0.0113(15)
C32 0.023(2) 0.046(3) 0.030(2) 0.012(2) 0.003(2) -0.002(2)
C33 0.049(3) 0.035(3) 0.034(2) -0.001(2) 0.002(2) -0.0092(19)
N34 0.030(2) 0.032(2) 0.034(2) -0.0035(18) -0.0050(18) -0.0084(16)
C34 0.043(3) 0.089(4) 0.046(2) 0.000(3) -0.014(2) -0.028(3)
C35 0.047(3) 0.038(3) 0.037(3) -0.005(2) -0.006(2) 0.001(2)
C36 0.029(3) 0.040(3) 0.041(2) -0.003(2) 0.006(2) -0.003(2)
O37 0.0283(19) 0.043(2) 0.0613(18) -0.0015(17) 0.0105(14) -0.0197(15)
C38 0.035(3) 0.066(4) 0.047(2) 0.013(3) -0.004(2) -0.013(2)
C39 0.050(3) 0.072(4) 0.041(2) 0.011(3) 0.008(2) 0.023(2)
C40 0.040(3) 0.083(4) 0.050(2) -0.007(3) 0.014(3) 0.001(3)
C41 0.044(3) 0.065(3) 0.058(3) 0.013(3) -0.006(2) 0.006(3)

loop_
_atom_type_symbol
_atom_type_description
_atom_type_scat_dispersion_real
_atom_type_scat_dispersion_imag
_atom_type_scat_source
C C 0.0033 0.0016 'International Tables Vol C Tables 4.2.6.8 and 6.1.1.4'
H H 0.0000 0.0000 'International Tables Vol C Tables 4.2.6.8 and 6.1.1.4'
N N 0.0061 0.0033 'International Tables Vol C Tables 4.2.6.8 and 6.1.1.4'
O O 0.0106 0.0060 'International Tables Vol C Tables 4.2.6.8 and 6.1.1.4'

loop_
_geom_angle_atom_site_label_1
_geom_angle_atom_site_label_2
_geom_angle_atom_site_label_3
_geom_angle
C12 O11 H11 118(4)
O11 C12 C19 110.2(4)
O11 C12 C13 104.8(3)
C19 C12 C13 113.5(4)
O11 C12 C18 109.0(4)
C19 C12 C18 110.4(3)
C13 C12 C18 108.8(3)
N14 C13 C12 114.5(3)
N14 C13 H13A 108.6
C12 C13 H13A 108.6
N14 C13 H13B 108.6
C12 C13 H13B 108.6
H13A C13 H13B 107.6
C13 N14 C14 110.8(4)
C13 N14 C15 115.3(3)
C14 N14 C15 112.4(3)
N14 C14 H14A 109.5
N14 C14 H14B 109.5
H14A C14 H14B 109.5
N14 C14 H14C 109.5
H14A C14 H14C 109.5
H14B C14 H14C 109.5
N14 C15 C16 115.5(4)
N14 C15 H15A 108.4
C16 C15 H15A 108.4
N14 C15 H15B 108.4
C16 C15 H15B 108.4
H15A C15 H15B 107.5
O17 C16 C20 108.4(3)
O17 C16 C21 105.9(3)
C20 C16 C21 112.6(3)
O17 C16 C15 109.3(3)
C20 C16 C15 110.3(3)
C21 C16 C15 110.1(4)
C16 O17 H17 112(3)
C12 C18 H18A 109.5
C12 C18 H18B 109.5
H18A C18 H18B 109.5
C12 C18 H18C 109.5
H18A C18 H18C 109.5
H18B C18 H18C 109.5
C12 C19 H19A 109.5
C12 C19 H19B 109.5
H19A C19 H19B 109.5
C12 C19 H19C 109.5
H19A C19 H19C 109.5
H19B C19 H19C 109.5
C16 C20 H20A 109.5
C16 C20 H20B 109.5
H20A C20 H20B 109.5
C16 C20 H20C 109.5
H20A C20 H20C 109.5
H20B C20 H20C 109.5
C16 C21 H21A 109.5
C16 C21 H21B 109.5
H21A C21 H21B 109.5
C16 C21 H21C 109.5
H21A C21 H21C 109.5
H21B C21 H21C 109.5
C32 O31 H31 106(3)
O31 C32 C33 108.7(3)
O31 C32 C38 111.4(3)
C33 C32 C38 110.2(4)
O31 C32 C39 104.8(3)
C33 C32 C39 111.4(3)
C38 C32 C39 110.1(3)
N34 C33 C32 113.7(3)
N34 C33 H33A 108.8
C32 C33 H33A 108.8
N34 C33 H33B 108.8
C32 C33 H33B 108.8
H33A C33 H33B 107.7
C33 N34 C35 115.4(3)
C33 N34 C34 111.6(3)
C35 N34 C34 112.5(3)
N34 C34 H34A 109.5
N34 C34 H34B 109.5
H34A C34 H34B 109.5
N34 C34 H34C 109.5
H34A C34 H34C 109.5
H34B C34 H34C 109.5
N34 C35 C36 112.6(3)
N34 C35 H35A 109.1
C36 C35 H35A 109.1
N34 C35 H35B 109.1
C36 C35 H35B 109.1
H35A C35 H35B 107.8
O37 C36 C35 109.3(3)
O37 C36 C40 106.0(3)
C35 C36 C40 109.6(4)
O37 C36 C41 109.4(3)
C35 C36 C41 113.0(3)
C40 C36 C41 109.4(4)
C36 O37 H37 117(3)
C32 C38 H38A 109.5
C32 C38 H38B 109.5
H38A C38 H38B 109.5
C32 C38 H38C 109.5
H38A C38 H38C 109.5
H38B C38 H38C 109.5
C32 C39 H39A 109.5
C32 C39 H39B 109.5
H39A C39 H39B 109.5
C32 C39 H39C 109.5
H39A C39 H39C 109.5
H39B C39 H39C 109.5
C36 C40 H40A 109.5
C36 C40 H40B 109.5
H40A C40 H40B 109.5
C36 C40 H40C 109.5
H40A C40 H40C 109.5
H40B C40 H40C 109.5
C36 C41 H41A 109.5
C36 C41 H41B 109.5
H41A C41 H41B 109.5
C36 C41 H41C 109.5
H41A C41 H41C 109.5
H41B C41 H41C 109.5

loop_
_geom_bond_atom_site_label_1
_geom_bond_atom_site_label_2
_geom_bond_distance
O11 C12 1.430(5)
O11 H11 0.76(2)
C12 C19 1.499(5)
C12 C13 1.525(5)
C12 C18 1.535(5)
C13 N14 1.446(4)
C13 H13A 0.9900
C13 H13B 0.9900
N14 C14 1.459(4)
N14 C15 1.465(4)
C14 H14A 0.9800
C14 H14B 0.9800
C14 H14C 0.9800
C15 C16 1.517(5)
C15 H15A 0.9900
C15 H15B 0.9900
C16 O17 1.449(4)
C16 C20 1.506(4)
C16 C21 1.505(5)
O17 H17 0.80(2)
C18 H18A 0.9800
C18 H18B 0.9800
C18 H18C 0.9800
C19 H19A 0.9800
C19 H19B 0.9800
C19 H19C 0.9800
C20 H20A 0.9800
C20 H20B 0.9800
C20 H20C 0.9800
C21 H21A 0.9800
C21 H21B 0.9800
C21 H21C 0.9800
O31 C32 1.431(4)
O31 H31 0.74(2)
C32 C33 1.513(5)
C32 C38 1.518(5)
C32 C39 1.532(4)
C33 N34 1.468(5)
C33 H33A 0.9900
C33 H33B 0.9900
N34 C35 1.465(4)
N34 C34 1.468(4)
C34 H34A 0.9800
C34 H34B 0.9800
C34 H34C 0.9800
C35 C36 1.510(5)
C35 H35A 0.9900
C35 H35B 0.9900
C36 O37 1.423(5)
C36 C40 1.516(5)
C36 C41 1.539(5)
O37 H37 0.83(2)
C38 H38A 0.9800
C38 H38B 0.9800
C38 H38C 0.9800
C39 H39A 0.9800
C39 H39B 0.9800
C39 H39C 0.9800
C40 H40A 0.9800
C40 H40B 0.9800
C40 H40C 0.9800
C41 H41A 0.9800
C41 H41B 0.9800
C41 H41C 0.9800

loop_
_geom_hbond_atom_site_label_D
_geom_hbond_atom_site_label_H
_geom_hbond_atom_site_label_A
_geom_hbond_site_symmetry_A
_geom_hbond_distance_DH
_geom_hbond_distance_HA
_geom_hbond_distance_DA
_geom_hbond_angle_DHA
O11 H11 O37 . 0.76(2) 1.91(2) 2.656(3) 168(5)
O17 H17 O11 . 0.80(2) 1.84(2) 2.621(4) 165(4)
O31 H31 O17 3 0.74(2) 1.99(2) 2.712(3) 165(4)
O37 H37 O31 . 0.83(2) 1.89(2) 2.715(4) 174(4)

loop_
_geom_torsion_atom_site_label_1
_geom_torsion_atom_site_label_2
_geom_torsion_atom_site_label_3
_geom_torsion_atom_site_label_4
_geom_torsion
O11 C12 C13 N14 65.9(4)
C19 C12 C13 N14 -54.4(5)
C18 C12 C13 N14 -177.7(3)
C12 C13 N14 C14 105.6(4)
C12 C13 N14 C15 -125.2(4)
C13 N14 C15 C16 94.1(4)
C14 N14 C15 C16 -137.5(3)
N14 C15 C16 O17 -62.5(4)
N14 C15 C16 C20 56.6(4)
N14 C15 C16 C21 -178.5(3)
O31 C32 C33 N34 61.5(4)
C38 C32 C33 N34 -176.0(3)
C39 C32 C33 N34 -53.5(4)
C32 C33 N34 C35 -117.1(4)
C32 C33 N34 C34 112.8(4)
C33 N34 C35 C36 118.2(4)
C34 N34 C35 C36 -112.2(4)
N34 C35 C36 O37 -63.3(4)
N34 C35 C36 C40 -179.0(3)
N34 C35 C36 C41 58.7(4)

_cod_database_fobs_code 1546728
